data_4325811
loop_
_publ_author_name
'Thomas Deschner'
'Karl Wilhelm T\"ornroos'
'Reiner Anwander'

_publ_contact_author_address
;
       Department of Chemistry,
       University of Bergen,
       Allegaten 41,
       N-5007 Bergen,
       Norway.
;
_publ_contact_author_email karl.tornroos@kj.uib.no
_publ_contact_author_fax '+47 55 58 3552'
_publ_contact_author_name
;
       Prof. Karl Wilhelm T\"ornroos
;
_publ_contact_author_phone '+47 55 58 9490'
_publ_section_title
;
 Iron Silylamide-Grafted Periodic Mesoporous Silica
;
_journal_name_full 'Inorganic Chemistry'
_journal_page_first 7217
_journal_page_last 7228
_journal_paper_doi 10.1021/ic200788f
_journal_volume 50
_journal_year 2011
_chemical_formula_moiety 'C16 H56 Fe2 N4 Si8'
_chemical_formula_sum 'C16 H56 Fe2 N4 Si8'
_chemical_formula_weight 641.07
_chemical_name_systematic
; 
 ? 
;
_space_group_IT_number 2
_symmetry_cell_setting triclinic
_symmetry_space_group_name_Hall '-P 1'
_symmetry_space_group_name_H-M 'P -1'
_atom_sites_solution_hydrogens geom
_atom_sites_solution_primary direct
_atom_sites_solution_secondary difmap
_audit_creation_method SHELXL-97
_cell_angle_alpha 92.662(2)
_cell_angle_beta 104.056(2)
_cell_angle_gamma 110.779(2)
_cell_formula_units_Z 1
_cell_length_a 8.7407(10)
_cell_length_b 9.6694(11)
_cell_length_c 11.8888(14)
_cell_measurement_reflns_used 10561
_cell_measurement_temperature 123(2)
_cell_measurement_theta_max 28.36
_cell_measurement_theta_min 2.27
_cell_volume 901.53(18)
_computing_cell_refinement
;
Bruker (2004). SAINT, version 6.45a, Bruker AXS Inc., Madison, 
Wisconsin, USA.
;
_computing_data_collection
;
Bruker (1999). SMART, version 5.054, Bruker AXS Inc., Madison, 
Wisconsin, USA.
;
_computing_data_reduction
;
Bruker (2004). SAINT, version 6.45a, Bruker AXS Inc., Madison, 
Wisconsin, USA.
;
_computing_molecular_graphics
;
Farrugia, L. J. (1999). ORTEP3 for Windows. Version 1.05. University 
of Glasgow, Scotland.
;
_computing_publication_material
;
Bruker AXS (2003). SHELXTL. Version 6.14. Bruker AXS Inc., Madison, 
Wisconsin, USA.
;
_computing_structure_refinement
;
Sheldrick, G. M. (2008). Acta Crystallographica, A64, 112-122.
;
_computing_structure_solution
;     
Sheldrick, G. M. (2008). Acta Crystallographica, A64, 112-122.
;
_diffrn_ambient_temperature 123(2)
_diffrn_detector_area_resol_mean '48 \um'
_diffrn_measured_fraction_theta_full 0.993
_diffrn_measured_fraction_theta_max 0.993
_diffrn_measurement_device_type 'Bruker-AXS SMART 2K CCD'
_diffrn_measurement_method 'omega scans'
_diffrn_radiation_monochromator graphite
_diffrn_radiation_source 'normal-focus sealed tube'
_diffrn_radiation_type MoK\a
_diffrn_radiation_wavelength 0.71073
_diffrn_reflns_av_R_equivalents 0.0441
_diffrn_reflns_av_sigmaI/netI 0.0395
_diffrn_reflns_limit_h_max 11
_diffrn_reflns_limit_h_min -11
_diffrn_reflns_limit_k_max 12
_diffrn_reflns_limit_k_min -12
_diffrn_reflns_limit_l_max 15
_diffrn_reflns_limit_l_min -15
_diffrn_reflns_number 13242
_diffrn_reflns_theta_full 28.36
_diffrn_reflns_theta_max 28.36
_diffrn_reflns_theta_min 2.28
_diffrn_standards_decay_% 0
_diffrn_standards_interval_count 1
_diffrn_standards_interval_time 28h
_diffrn_standards_number 313
_exptl_absorpt_coefficient_mu 1.082
_exptl_absorpt_correction_T_max 0.710706
_exptl_absorpt_correction_T_min 0.710706
_exptl_absorpt_correction_type multi-scan
_exptl_absorpt_process_details
;
Bruker AXS (2003). SHELXTL. Version 6.14. 
Bruker AXS Inc., Madison, Wisconsin, USA. 
;
_exptl_crystal_colour yellow-green
_exptl_crystal_density_diffrn 1.181
_exptl_crystal_description 'flat prism'
_exptl_crystal_F_000 344
_exptl_crystal_size_max 0.45
_exptl_crystal_size_mid 0.26
_exptl_crystal_size_min 0.12
_refine_diff_density_max 1.785
_refine_diff_density_min -1.190
_refine_diff_density_rms 0.140
_refine_ls_extinction_method none
_refine_ls_goodness_of_fit_ref 1.069
_refine_ls_hydrogen_treatment mixed
_refine_ls_matrix_type full
_refine_ls_number_parameters 180
_refine_ls_number_reflns 4472
_refine_ls_number_restraints 4
_refine_ls_restrained_S_all 1.068
_refine_ls_R_factor_all 0.0531
_refine_ls_R_factor_gt 0.0489
_refine_ls_shift/su_max 0.000
_refine_ls_shift/su_mean 0.000
_refine_ls_structure_factor_coef Fsqd
_refine_ls_weighting_details 'calc w=1/[\s^2^(Fo^2^)+(0.1015P)^2^+0.2886P] where P=(Fo^2^+2Fc^2^)/3'
_refine_ls_weighting_scheme calc
_refine_ls_wR_factor_gt 0.1350
_refine_ls_wR_factor_ref 0.1415
_reflns_number_gt 4042
_reflns_number_total 4472
_reflns_threshold_expression I>2\s(I)
_cod_data_source_file ic200788f_si_002.cif
_cod_data_source_block Compound9
_cod_database_code 4325811

loop_
_symmetry_equiv_pos_as_xyz
'x, y, z'
'-x, -y, -z'

loop_
_atom_site_label
_atom_site_type_symbol
_atom_site_fract_x
_atom_site_fract_y
_atom_site_fract_z
_atom_site_U_iso_or_equiv
_atom_site_adp_type
_atom_site_occupancy
_atom_site_symmetry_multiplicity
_atom_site_calc_flag
_atom_site_refinement_flags
Fe1 Fe 0.07856(3) 0.07101(3) 0.10953(2) 0.01907(12) Uani 1 1 d .
Si1 Si 0.16306(9) 0.34658(7) 0.28879(5) 0.03113(17) Uani 1 1 d D
HI1 H 0.032(3) 0.350(3) 0.1859(16) 0.037 Uiso 1 1 d D
Si2 Si 0.33603(9) 0.12422(8) 0.35116(6) 0.03420(18) Uani 1 1 d D
HI2 H 0.310(4) -0.0208(17) 0.289(3) 0.041 Uiso 1 1 d D
Si3 Si -0.31553(7) -0.10767(6) 0.04564(5) 0.02305(15) Uani 1 1 d D
HI3 H -0.339(3) -0.004(2) -0.0377(19) 0.028 Uiso 1 1 d D
Si4 Si -0.09677(7) -0.29150(6) 0.08716(5) 0.02483(16) Uani 1 1 d D
HI4 H -0.227(2) -0.410(2) -0.0048(18) 0.030 Uiso 1 1 d D
N1 N 0.1978(2) 0.1865(2) 0.26012(16) 0.0261(4) Uani 1 1 d .
N2 N -0.1203(2) -0.12516(18) 0.04803(14) 0.0195(3) Uani 1 1 d .
C1 C 0.0829(5) 0.3540(4) 0.4199(3) 0.0547(8) Uani 1 1 d .
H1A H -0.0158 0.2619 0.4139 0.089(15) Uiso 1 1 calc R
H1B H 0.0492 0.4402 0.4237 0.083(14) Uiso 1 1 calc R
H1C H 0.1731 0.3636 0.4909 0.070(12) Uiso 1 1 calc R
C2 C 0.3559(4) 0.5200(3) 0.3053(3) 0.0533(8) Uani 1 1 d .
H2A H 0.3913 0.5237 0.2330 0.102(18) Uiso 1 1 calc R
H2B H 0.4485 0.5194 0.3709 0.080(14) Uiso 1 1 calc R
H2C H 0.3289 0.6079 0.3208 0.083(14) Uiso 1 1 calc R
C3 C 0.2945(6) 0.0953(5) 0.4956(3) 0.0648(10) Uani 1 1 d .
H3A H 0.1780 0.0234 0.4841 0.057(11) Uiso 1 1 calc R
H3B H 0.3082 0.1907 0.5373 0.071(13) Uiso 1 1 calc R
H3C H 0.3753 0.0565 0.5419 0.079(13) Uiso 1 1 calc R
C4 C 0.5648(4) 0.2500(4) 0.3776(4) 0.0590(9) Uani 1 1 d .
H4A H 0.5924 0.2603 0.3026 0.108(19) Uiso 1 1 calc R
H4B H 0.6378 0.2069 0.4275 0.13(2) Uiso 1 1 calc R
H4C H 0.5838 0.3486 0.4167 0.079(14) Uiso 1 1 calc R
C5 C -0.4983(3) -0.2867(3) -0.0162(3) 0.0451(7) Uani 1 1 d .
H5A H -0.4877 -0.3276 -0.0896 0.064(11) Uiso 1 1 calc R
H5B H -0.6048 -0.2691 -0.0316 0.073(12) Uiso 1 1 calc R
H5C H -0.4991 -0.3579 0.0399 0.072(13) Uiso 1 1 calc R
C6 C -0.3157(4) -0.0328(4) 0.1920(3) 0.0497(7) Uani 1 1 d .
H6A H -0.2316 0.0699 0.2151 0.081(14) Uiso 1 1 calc R
H6B H -0.2866 -0.0953 0.2496 0.12(2) Uiso 1 1 calc R
H6C H -0.4291 -0.0335 0.1888 0.070(12) Uiso 1 1 calc R
C7 C 0.1152(3) -0.2913(3) 0.0852(2) 0.0297(4) Uani 1 1 d .
H7A H 0.1337 -0.2713 0.0086 0.047(9) Uiso 1 1 calc R
H7B H 0.1194 -0.3890 0.0996 0.069(12) Uiso 1 1 calc R
H7C H 0.2041 -0.2134 0.1465 0.036(8) Uiso 1 1 calc R
C8 C -0.1299(5) -0.3251(4) 0.2335(3) 0.0491(7) Uani 1 1 d .
H8A H -0.2451 -0.3329 0.2327 0.077(13) Uiso 1 1 calc R
H8B H -0.0461 -0.2418 0.2928 0.061(11) Uiso 1 1 calc R
H8C H -0.1160 -0.4184 0.2522 0.066(12) Uiso 1 1 calc R

loop_
_atom_site_aniso_label
_atom_site_aniso_U_11
_atom_site_aniso_U_22
_atom_site_aniso_U_33
_atom_site_aniso_U_23
_atom_site_aniso_U_13
_atom_site_aniso_U_12
Fe1 0.02419(18) 0.01827(18) 0.01396(17) 0.00486(11) 0.00628(12) 0.00613(12)
Si1 0.0434(4) 0.0283(3) 0.0201(3) 0.0009(2) 0.0033(2) 0.0156(3)
Si2 0.0464(4) 0.0326(3) 0.0213(3) 0.0010(2) 0.0002(3) 0.0188(3)
Si3 0.0251(3) 0.0233(3) 0.0228(3) 0.0080(2) 0.0106(2) 0.0085(2)
Si4 0.0307(3) 0.0199(3) 0.0272(3) 0.0116(2) 0.0129(2) 0.0093(2)
N1 0.0339(9) 0.0243(8) 0.0175(8) 0.0018(6) 0.0054(7) 0.0094(7)
N2 0.0243(8) 0.0179(7) 0.0176(8) 0.0076(6) 0.0089(6) 0.0070(6)
C1 0.077(2) 0.064(2) 0.0379(15) 0.0020(14) 0.0229(15) 0.0403(19)
C2 0.0674(19) 0.0285(13) 0.0482(17) 0.0040(12) 0.0017(14) 0.0094(13)
C3 0.098(3) 0.077(2) 0.0323(15) 0.0256(16) 0.0151(16) 0.049(2)
C4 0.0424(15) 0.0576(19) 0.066(2) -0.0052(16) -0.0040(14) 0.0207(14)
C5 0.0270(11) 0.0340(13) 0.069(2) 0.0004(13) 0.0164(12) 0.0039(10)
C6 0.0491(15) 0.074(2) 0.0357(14) -0.0022(14) 0.0158(12) 0.0337(15)
C7 0.0329(11) 0.0256(10) 0.0338(12) 0.0087(9) 0.0091(9) 0.0145(8)
C8 0.0714(19) 0.0556(17) 0.0452(16) 0.0366(14) 0.0355(15) 0.0368(16)

loop_
_atom_type_symbol
_atom_type_description
_atom_type_scat_dispersion_real
_atom_type_scat_dispersion_imag
_atom_type_scat_source
C C 0.0033 0.0016 'International Tables Vol C Tables 4.2.6.8 and 6.1.1.4'
H H 0.0000 0.0000 'International Tables Vol C Tables 4.2.6.8 and 6.1.1.4'
N N 0.0061 0.0033 'International Tables Vol C Tables 4.2.6.8 and 6.1.1.4'
Si Si 0.0817 0.0704 'International Tables Vol C Tables 4.2.6.8 and 6.1.1.4'
Fe Fe 0.3463 0.8444 'International Tables Vol C Tables 4.2.6.8 and 6.1.1.4'

loop_
_geom_angle_atom_site_label_1
_geom_angle_atom_site_label_2
_geom_angle_atom_site_label_3
_geom_angle
_geom_angle_site_symmetry_1
_geom_angle_site_symmetry_3
N1 Fe1 N2 134.96(7) . .
N1 Fe1 N2 127.18(7) . 2
N2 Fe1 N2 97.82(6) . 2
N1 Fe1 Fe1 175.33(6) . 2
N2 Fe1 Fe1 49.45(5) . 2
N2 Fe1 Fe1 48.37(5) 2 2
N1 Si1 C1 114.11(13) . .
N1 Si1 C2 112.78(13) . .
C1 Si1 C2 108.50(17) . .
N1 Si1 HI1 106.2(12) . .
C1 Si1 HI1 107.7(12) . .
C2 Si1 HI1 107.1(12) . .
N1 Si2 C3 113.86(14) . .
N1 Si2 C4 113.11(14) . .
C3 Si2 C4 107.9(2) . .
N1 Si2 HI2 104.9(13) . .
C3 Si2 HI2 108.6(13) . .
C4 Si2 HI2 108.2(12) . .
N2 Si3 C6 111.91(11) . .
N2 Si3 C5 111.31(11) . .
C6 Si3 C5 111.88(15) . .
N2 Si3 HI3 107.1(10) . .
C6 Si3 HI3 109.5(11) . .
C5 Si3 HI3 104.8(11) . .
N2 Si4 C8 111.78(11) . .
N2 Si4 C7 111.77(9) . .
C8 Si4 C7 109.46(13) . .
N2 Si4 HI4 104.9(11) . .
C8 Si4 HI4 110.8(11) . .
C7 Si4 HI4 108.0(11) . .
Si2 N1 Si1 126.49(11) . .
Si2 N1 Fe1 116.67(10) . .
Si1 N1 Fe1 116.77(10) . .
Si4 N2 Si3 117.43(9) . .
Si4 N2 Fe1 118.93(9) . .
Si3 N2 Fe1 111.57(9) . .
Si4 N2 Fe1 115.72(9) . 2
Si3 N2 Fe1 105.11(8) . 2
Fe1 N2 Fe1 82.18(6) . 2
Si1 C1 H1A 109.5 . .
Si1 C1 H1B 109.5 . .
H1A C1 H1B 109.5 . .
Si1 C1 H1C 109.5 . .
H1A C1 H1C 109.5 . .
H1B C1 H1C 109.5 . .
Si1 C2 H2A 109.5 . .
Si1 C2 H2B 109.5 . .
H2A C2 H2B 109.5 . .
Si1 C2 H2C 109.5 . .
H2A C2 H2C 109.5 . .
H2B C2 H2C 109.5 . .
Si2 C3 H3A 109.5 . .
Si2 C3 H3B 109.5 . .
H3A C3 H3B 109.5 . .
Si2 C3 H3C 109.5 . .
H3A C3 H3C 109.5 . .
H3B C3 H3C 109.5 . .
Si2 C4 H4A 109.5 . .
Si2 C4 H4B 109.5 . .
H4A C4 H4B 109.5 . .
Si2 C4 H4C 109.5 . .
H4A C4 H4C 109.5 . .
H4B C4 H4C 109.5 . .
Si3 C5 H5A 109.5 . .
Si3 C5 H5B 109.5 . .
H5A C5 H5B 109.5 . .
Si3 C5 H5C 109.5 . .
H5A C5 H5C 109.5 . .
H5B C5 H5C 109.5 . .
Si3 C6 H6A 109.5 . .
Si3 C6 H6B 109.5 . .
H6A C6 H6B 109.5 . .
Si3 C6 H6C 109.5 . .
H6A C6 H6C 109.5 . .
H6B C6 H6C 109.5 . .
Si4 C7 H7A 109.5 . .
Si4 C7 H7B 109.5 . .
H7A C7 H7B 109.5 . .
Si4 C7 H7C 109.5 . .
H7A C7 H7C 109.5 . .
H7B C7 H7C 109.5 . .
Si4 C8 H8A 109.5 . .
Si4 C8 H8B 109.5 . .
H8A C8 H8B 109.5 . .
Si4 C8 H8C 109.5 . .
H8A C8 H8C 109.5 . .
H8B C8 H8C 109.5 . .

loop_
_geom_bond_atom_site_label_1
_geom_bond_atom_site_label_2
_geom_bond_distance
_geom_bond_site_symmetry_2
Fe1 N1 1.9029(18) .
Fe1 N2 2.0170(17) .
Fe1 N2 2.0503(16) 2
Fe1 Fe1 2.6733(6) 2
Si1 N1 1.7144(19) .
Si1 C1 1.866(3) .
Si1 C2 1.869(3) .
Si1 HI1 1.4699(10) .
Si2 N1 1.713(2) .
Si2 C3 1.854(3) .
Si2 C4 1.873(3) .
Si2 HI2 1.4699(10) .
Si3 N2 1.7671(17) .
Si3 C6 1.854(3) .
Si3 C5 1.854(3) .
Si3 HI3 1.4699(10) .
Si4 N2 1.7617(17) .
Si4 C8 1.856(3) .
Si4 C7 1.857(2) .
Si4 HI4 1.4699(10) .
N2 Fe1 2.0503(16) 2
C1 H1A 0.9800 .
C1 H1B 0.9800 .
C1 H1C 0.9800 .
C2 H2A 0.9800 .
C2 H2B 0.9800 .
C2 H2C 0.9800 .
C3 H3A 0.9800 .
C3 H3B 0.9800 .
C3 H3C 0.9800 .
C4 H4A 0.9800 .
C4 H4B 0.9800 .
C4 H4C 0.9800 .
C5 H5A 0.9800 .
C5 H5B 0.9800 .
C5 H5C 0.9800 .
C6 H6A 0.9800 .
C6 H6B 0.9800 .
C6 H6C 0.9800 .
C7 H7A 0.9800 .
C7 H7B 0.9800 .
C7 H7C 0.9800 .
C8 H8A 0.9800 .
C8 H8B 0.9800 .
C8 H8C 0.9800 .

loop_
_geom_torsion_atom_site_label_1
_geom_torsion_atom_site_label_2
_geom_torsion_atom_site_label_3
_geom_torsion_atom_site_label_4
_geom_torsion
_geom_torsion_site_symmetry_1
_geom_torsion_site_symmetry_4
C3 Si2 N1 Si1 58.1(2) . .
C4 Si2 N1 Si1 -65.6(2) . .
C3 Si2 N1 Fe1 -124.88(18) . .
C4 Si2 N1 Fe1 111.40(16) . .
C1 Si1 N1 Si2 -60.3(2) . .
C2 Si1 N1 Si2 64.06(19) . .
C1 Si1 N1 Fe1 122.66(15) . .
C2 Si1 N1 Fe1 -112.94(15) . .
N2 Fe1 N1 Si2 75.83(14) . .
N2 Fe1 N1 Si2 -106.74(12) 2 .
Fe1 Fe1 N1 Si2 -123.9(7) 2 .
N2 Fe1 N1 Si1 -106.87(12) . .
N2 Fe1 N1 Si1 70.55(14) 2 .
Fe1 Fe1 N1 Si1 53.4(8) 2 .
C8 Si4 N2 Si3 -56.92(17) . .
C7 Si4 N2 Si3 180.00(11) . .
C8 Si4 N2 Fe1 82.56(16) . .
C7 Si4 N2 Fe1 -40.53(14) . .
C8 Si4 N2 Fe1 177.93(13) . 2
C7 Si4 N2 Fe1 54.85(13) . 2
C6 Si3 N2 Si4 86.16(17) . .
C5 Si3 N2 Si4 -39.85(17) . .
C6 Si3 N2 Fe1 -56.14(16) . .
C5 Si3 N2 Fe1 177.85(12) . .
C6 Si3 N2 Fe1 -143.56(14) . 2
C5 Si3 N2 Fe1 90.43(14) . 2
N1 Fe1 N2 Si4 -66.95(14) . .
N2 Fe1 N2 Si4 115.12(11) 2 .
Fe1 Fe1 N2 Si4 115.12(11) 2 .
N1 Fe1 N2 Si3 74.72(13) . .
N2 Fe1 N2 Si3 -103.21(9) 2 .
Fe1 Fe1 N2 Si3 -103.21(9) 2 .
N1 Fe1 N2 Fe1 177.93(8) . 2
N2 Fe1 N2 Fe1 0.0 2 2
